data_7122207
loop_
_publ_author_name
'Fan, Xing'
'Wang, Qiang'
'Wei, Yin'
'Shi, Min'

_publ_section_title
;
 Catalyst-free geminal aminofluorination of ortho-sulfonamide-tethered
 alkylidenecyclopropanes via a Wagner-Meerwein rearrangement.
;
_journal_issue 74
_journal_name_full 'Chemical communications (Cambridge, England)'
_journal_page_first 10503
_journal_page_last 10506
_journal_paper_doi 10.1039/c8cc05634j
_journal_volume 54
_journal_year 2018
_chemical_absolute_configuration unk
_chemical_formula_sum 'C22 H17 Br F N O2 S'
_chemical_formula_weight 458.33
_space_group_crystal_system orthorhombic
_space_group_IT_number 19
_space_group_name_Hall 'P 2ac 2ab'
_space_group_name_H-M_alt 'P 21 21 21'
_symmetry_space_group_name_Hall 'P 2ac 2ab'
_symmetry_space_group_name_H-M 'P 21 21 21'
_atom_sites_solution_hydrogens geom
_audit_creation_method SHELXL-2013
_audit_update_record
;
2016-04-18 deposited with the CCDC.
2018-08-20 downloaded from the CCDC.
;
_cell_angle_alpha 90
_cell_angle_beta 90
_cell_angle_gamma 90
_cell_formula_units_Z 4
_cell_length_a 10.0581(11)
_cell_length_b 11.3410(12)
_cell_length_c 17.3605(19)
_cell_measurement_reflns_used 2819
_cell_measurement_temperature 293(2)
_cell_measurement_theta_max 44.034
_cell_measurement_theta_min 4.680
_cell_volume 1980.3(4)
_computing_cell_refinement 'Bruker SMART'
_computing_data_collection 'Bruker SMART'
_computing_data_reduction 'Bruker SHELXTL'
_computing_molecular_graphics 'Bruker SHELXTL'
_computing_publication_material 'Bruker SHELXTL'
_computing_structure_refinement 'SHELXL-2013 (Sheldrick, 2013)'
_computing_structure_solution 'Bruker SHELXTL'
_diffrn_ambient_temperature 293(2)
_diffrn_measured_fraction_theta_full 1.000
_diffrn_measured_fraction_theta_max 1.000
_diffrn_measurement_device_type 'CCD area detector'
_diffrn_measurement_method 'phi and omega scans'
_diffrn_radiation_type MoK\a
_diffrn_radiation_wavelength 0.71073
_diffrn_reflns_av_R_equivalents 0.0436
_diffrn_reflns_av_unetI/netI 0.0458
_diffrn_reflns_Laue_measured_fraction_full 1.000
_diffrn_reflns_Laue_measured_fraction_max 1.000
_diffrn_reflns_limit_h_max 12
_diffrn_reflns_limit_h_min -12
_diffrn_reflns_limit_k_max 12
_diffrn_reflns_limit_k_min -13
_diffrn_reflns_limit_l_max 21
_diffrn_reflns_limit_l_min -18
_diffrn_reflns_number 11455
_diffrn_reflns_point_group_measured_fraction_full 1.000
_diffrn_reflns_point_group_measured_fraction_max 1.000
_diffrn_reflns_theta_full 25.242
_diffrn_reflns_theta_max 25.497
_diffrn_reflns_theta_min 2.145
_exptl_absorpt_coefficient_mu 2.208
_exptl_absorpt_correction_T_max 0.7456
_exptl_absorpt_correction_T_min 0.5510
_exptl_absorpt_correction_type multi-scan
_exptl_absorpt_process_details sadabs
_exptl_crystal_colour colorless
_exptl_crystal_density_diffrn 1.537
_exptl_crystal_description prismatic
_exptl_crystal_F_000 928
_exptl_crystal_size_max 0.210
_exptl_crystal_size_mid 0.170
_exptl_crystal_size_min 0.130
_refine_diff_density_max 0.449
_refine_diff_density_min -0.353
_refine_diff_density_rms 0.055
_refine_ls_abs_structure_details
; 
 Refined as an inversion twin. 
;
_refine_ls_abs_structure_Flack 0.478(12)
_refine_ls_extinction_method none
_refine_ls_goodness_of_fit_ref 1.001
_refine_ls_hydrogen_treatment constr
_refine_ls_matrix_type full
_refine_ls_number_parameters 254
_refine_ls_number_reflns 3680
_refine_ls_number_restraints 0
_refine_ls_restrained_S_all 1.001
_refine_ls_R_factor_all 0.0541
_refine_ls_R_factor_gt 0.0399
_refine_ls_shift/su_max 0.000
_refine_ls_shift/su_mean 0.000
_refine_ls_structure_factor_coef Fsqd
_refine_ls_weighting_details 'w=1/[\s^2^(Fo^2^)+(0.0492P)^2^] where P=(Fo^2^+2Fc^2^)/3'
_refine_ls_weighting_scheme calc
_refine_ls_wR_factor_gt 0.0839
_refine_ls_wR_factor_ref 0.0894
_reflns_Friedel_coverage 0.747
_reflns_Friedel_fraction_full 1.000
_reflns_Friedel_fraction_max 1.000
_reflns_number_gt 2971
_reflns_number_total 3680
_reflns_threshold_expression 'I > 2\s(I)'
_cod_data_source_file c8cc05634j2.cif
_cod_data_source_block cd16161
_cod_depositor_comments 'Adding full bibliography for 7122207--7122209.cif.'
_cod_database_code 7122207
_shelx_space_group_comment
; 
The symmetry employed for this shelxl refinement is uniquely defined 
by the following loop, which should always be used as a source of 
symmetry information in preference to the above space-group names. 
They are only intended as comments. 
;
_shelx_estimated_absorpt_t_min 0.654
_shelx_estimated_absorpt_t_max 0.762
_shelxl_version_number 2013-4

loop_
_space_group_symop_operation_xyz
'x, y, z'
'-x+1/2, -y, z+1/2'
'-x, y+1/2, -z+1/2'
'x+1/2, -y+1/2, -z'

loop_
_atom_site_label
_atom_site_type_symbol
_atom_site_fract_x
_atom_site_fract_y
_atom_site_fract_z
_atom_site_U_iso_or_equiv
_atom_site_adp_type
_atom_site_occupancy
_atom_site_site_symmetry_order
_atom_site_calc_flag
_atom_site_refinement_flags_posn
_atom_site_refinement_flags_adp
Br1 Br -0.39289(6) 0.62781(6) 0.10289(4) 0.0752(2) Uani 1 1 d . .
S1 S 0.23526(12) 0.56345(10) 0.11685(7) 0.0450(3) Uani 1 1 d . .
F1 F 0.1642(3) 0.3155(2) 0.18436(16) 0.0609(8) Uani 1 1 d . .
N1 N 0.2711(4) 0.4275(3) 0.0932(2) 0.0422(9) Uani 1 1 d . .
O1 O 0.2736(4) 0.5762(3) 0.19461(19) 0.0576(9) Uani 1 1 d . .
O2 O 0.2911(3) 0.6367(3) 0.0594(2) 0.0585(9) Uani 1 1 d . .
C1 C 0.2872(4) 0.3833(4) 0.0168(2) 0.0427(10) Uani 1 1 d . .
C2 C 0.2666(5) 0.4405(5) -0.0526(3) 0.0560(13) Uani 1 1 d . .
H2 H 0.2366 0.5181 -0.0544 0.067 Uiso 1 1 calc R U
C3 C 0.2925(6) 0.3771(6) -0.1190(3) 0.0666(15) Uani 1 1 d . .
H3 H 0.2786 0.4125 -0.1667 0.080 Uiso 1 1 calc R U
C4 C 0.3381(6) 0.2637(6) -0.1163(4) 0.0715(17) Uani 1 1 d . .
H4 H 0.3572 0.2237 -0.1617 0.086 Uiso 1 1 calc R U
C5 C 0.3557(6) 0.2089(5) -0.0468(4) 0.0651(16) Uani 1 1 d . .
H5 H 0.3852 0.1312 -0.0450 0.078 Uiso 1 1 calc R U
C6 C 0.3303(5) 0.2680(4) 0.0196(3) 0.0501(12) Uani 1 1 d . .
C7 C 0.3467(4) 0.2304(4) 0.1021(3) 0.0473(11) Uani 1 1 d . .
C8 C 0.2840(5) 0.3334(4) 0.1493(3) 0.0472(12) Uani 1 1 d . .
C9 C 0.4032(7) 0.3384(5) 0.2016(3) 0.0718(17) Uani 1 1 d . .
H9A H 0.3915 0.2966 0.2499 0.086 Uiso 1 1 calc R U
H9B H 0.4369 0.4174 0.2102 0.086 Uiso 1 1 calc R U
C10 C 0.4803(6) 0.2686(5) 0.1405(4) 0.0693(16) Uani 1 1 d . .
H10A H 0.5310 0.2033 0.1615 0.083 Uiso 1 1 calc R U
H10B H 0.5356 0.3175 0.1077 0.083 Uiso 1 1 calc R U
C11 C 0.2943(5) 0.1092(4) 0.1197(3) 0.0467(11) Uani 1 1 d . .
C12 C 0.3710(6) 0.0209(4) 0.1526(3) 0.0559(14) Uani 1 1 d . .
H12 H 0.4596 0.0358 0.1644 0.067 Uiso 1 1 calc R U
C13 C 0.3180(6) -0.0885(4) 0.1679(3) 0.0603(15) Uani 1 1 d . .
H13 H 0.3711 -0.1470 0.1894 0.072 Uiso 1 1 calc R U
C14 C 0.1881(6) -0.1113(5) 0.1518(3) 0.0595(14) Uani 1 1 d . .
H14 H 0.1517 -0.1843 0.1640 0.071 Uiso 1 1 calc R U
C15 C 0.1119(6) -0.0277(5) 0.1179(3) 0.0628(14) Uani 1 1 d . .
H15 H 0.0240 -0.0442 0.1052 0.075 Uiso 1 1 calc R U
C16 C 0.1647(5) 0.0823(4) 0.1022(4) 0.0607(14) Uani 1 1 d . .
H16 H 0.1112 0.1393 0.0793 0.073 Uiso 1 1 calc R U
C17 C 0.0616(5) 0.5783(4) 0.1122(3) 0.0417(10) Uani 1 1 d . .
C18 C -0.0139(5) 0.5517(5) 0.1753(3) 0.0537(13) Uani 1 1 d . .
H18 H 0.0262 0.5226 0.2197 0.064 Uiso 1 1 calc R U
C19 C -0.1489(5) 0.5680(5) 0.1730(3) 0.0576(14) Uani 1 1 d . .
H19 H -0.2009 0.5507 0.2158 0.069 Uiso 1 1 calc R U
C20 C -0.2061(5) 0.6098(4) 0.1069(3) 0.0502(11) Uani 1 1 d . .
C21 C -0.1321(5) 0.6363(4) 0.0436(3) 0.0523(12) Uani 1 1 d . .
H21 H -0.1727 0.6647 -0.0008 0.063 Uiso 1 1 calc R U
C22 C 0.0020(5) 0.6206(5) 0.0459(3) 0.0509(12) Uani 1 1 d . .
H22 H 0.0535 0.6384 0.0030 0.061 Uiso 1 1 calc R U

loop_
_atom_site_aniso_label
_atom_site_aniso_U_11
_atom_site_aniso_U_22
_atom_site_aniso_U_33
_atom_site_aniso_U_23
_atom_site_aniso_U_13
_atom_site_aniso_U_12
Br1 0.0491(3) 0.0896(4) 0.0868(4) 0.0045(4) 0.0008(3) 0.0112(3)
S1 0.0462(7) 0.0376(6) 0.0513(7) -0.0052(6) 0.0015(6) -0.0017(5)
F1 0.068(2) 0.0561(17) 0.0585(17) 0.0014(14) 0.0187(15) -0.0031(15)
N1 0.048(2) 0.0413(19) 0.037(2) -0.0004(17) -0.0010(17) 0.0062(17)
O1 0.060(2) 0.056(2) 0.057(2) -0.0192(16) -0.0077(17) 0.0007(18)
O2 0.056(2) 0.0413(18) 0.078(2) 0.0052(18) 0.0137(19) -0.0089(18)
C1 0.043(3) 0.047(3) 0.039(2) -0.004(2) 0.0045(19) -0.002(2)
C2 0.053(3) 0.064(3) 0.051(3) 0.000(3) 0.004(2) -0.002(3)
C3 0.065(3) 0.089(4) 0.045(3) -0.001(3) 0.008(3) -0.019(4)
C4 0.075(4) 0.079(4) 0.060(4) -0.021(3) 0.022(3) -0.015(3)
C5 0.061(4) 0.057(3) 0.077(4) -0.016(3) 0.022(3) -0.001(3)
C6 0.042(3) 0.048(3) 0.060(3) -0.009(2) 0.009(2) -0.002(2)
C7 0.039(3) 0.041(2) 0.062(3) 0.000(2) 0.004(3) 0.0042(19)
C8 0.051(3) 0.044(3) 0.046(3) -0.001(2) -0.006(2) -0.006(2)
C9 0.089(4) 0.060(3) 0.066(3) 0.002(3) -0.030(4) 0.001(3)
C10 0.046(3) 0.059(3) 0.103(5) 0.009(3) -0.017(3) -0.001(3)
C11 0.045(3) 0.041(2) 0.054(3) 0.001(2) 0.001(2) 0.009(2)
C12 0.057(4) 0.051(3) 0.060(3) -0.005(3) -0.005(3) 0.008(3)
C13 0.075(4) 0.046(3) 0.059(3) 0.006(2) -0.010(3) 0.011(3)
C14 0.072(4) 0.041(3) 0.065(3) -0.009(3) 0.007(3) -0.004(3)
C15 0.053(3) 0.052(3) 0.083(4) -0.004(3) -0.001(3) -0.005(3)
C16 0.049(3) 0.050(3) 0.083(4) 0.004(3) -0.007(3) 0.007(2)
C17 0.049(3) 0.033(2) 0.044(3) -0.004(2) 0.002(2) -0.001(2)
C18 0.051(3) 0.073(3) 0.037(3) 0.010(2) 0.002(2) 0.012(3)
C19 0.053(3) 0.072(3) 0.047(3) 0.008(3) 0.010(2) 0.004(3)
C20 0.047(3) 0.043(2) 0.061(3) -0.005(3) 0.002(3) 0.007(2)
C21 0.057(3) 0.051(3) 0.049(3) 0.011(2) -0.003(2) 0.012(3)
C22 0.058(3) 0.055(3) 0.039(3) 0.009(2) 0.007(2) 0.006(3)

loop_
_atom_type_symbol
_atom_type_description
_atom_type_scat_dispersion_real
_atom_type_scat_dispersion_imag
_atom_type_scat_source
C C 0.0033 0.0016 'International Tables Vol C Tables 4.2.6.8 and 6.1.1.4'
H H 0.0000 0.0000 'International Tables Vol C Tables 4.2.6.8 and 6.1.1.4'
N N 0.0061 0.0033 'International Tables Vol C Tables 4.2.6.8 and 6.1.1.4'
O O 0.0106 0.0060 'International Tables Vol C Tables 4.2.6.8 and 6.1.1.4'
F F 0.0171 0.0103 'International Tables Vol C Tables 4.2.6.8 and 6.1.1.4'
S S 0.1246 0.1234 'International Tables Vol C Tables 4.2.6.8 and 6.1.1.4'
Br Br -0.2901 2.4595 'International Tables Vol C Tables 4.2.6.8 and 6.1.1.4'

loop_
_geom_angle_atom_site_label_1
_geom_angle_atom_site_label_2
_geom_angle_atom_site_label_3
_geom_angle
O1 S1 O2 120.4(2)
O1 S1 N1 106.1(2)
O2 S1 N1 106.8(2)
O1 S1 C17 107.8(2)
O2 S1 C17 107.8(2)
N1 S1 C17 107.3(2)
C1 N1 C8 110.8(4)
C1 N1 S1 126.1(3)
C8 N1 S1 123.0(3)
C6 C1 C2 121.5(5)
C6 C1 N1 109.6(4)
C2 C1 N1 128.8(4)
C1 C2 C3 117.0(5)
C1 C2 H2 121.5
C3 C2 H2 121.5
C4 C3 C2 121.5(6)
C4 C3 H3 119.2
C2 C3 H3 119.2
C3 C4 C5 120.1(5)
C3 C4 H4 119.9
C5 C4 H4 119.9
C6 C5 C4 120.0(5)
C6 C5 H5 120.0
C4 C5 H5 120.0
C5 C6 C1 119.8(5)
C5 C6 C7 130.4(5)
C1 C6 C7 109.7(4)
C6 C7 C11 114.5(4)
C6 C7 C8 104.1(4)
C11 C7 C8 115.8(4)
C6 C7 C10 115.1(4)
C11 C7 C10 117.9(4)
C8 C7 C10 85.2(4)
F1 C8 N1 109.3(4)
F1 C8 C9 116.1(4)
N1 C8 C9 116.7(4)
F1 C8 C7 118.7(4)
N1 C8 C7 103.6(4)
C9 C8 C7 91.3(4)
C8 C9 C10 88.1(4)
C8 C9 H9A 114.0
C10 C9 H9A 114.0
C8 C9 H9B 114.0
C10 C9 H9B 114.0
H9A C9 H9B 111.2
C9 C10 C7 90.2(4)
C9 C10 H10A 113.6
C7 C10 H10A 113.6
C9 C10 H10B 113.6
C7 C10 H10B 113.6
H10A C10 H10B 110.9
C16 C11 C12 117.3(5)
C16 C11 C7 119.4(4)
C12 C11 C7 123.3(5)
C13 C12 C11 121.0(5)
C13 C12 H12 119.5
C11 C12 H12 119.5
C14 C13 C12 120.2(5)
C14 C13 H13 119.9
C12 C13 H13 119.9
C15 C14 C13 120.0(5)
C15 C14 H14 120.0
C13 C14 H14 120.0
C14 C15 C16 120.0(6)
C14 C15 H15 120.0
C16 C15 H15 120.0
C11 C16 C15 121.4(5)
C11 C16 H16 119.3
C15 C16 H16 119.3
C18 C17 C22 120.1(4)
C18 C17 S1 119.6(4)
C22 C17 S1 120.2(4)
C17 C18 C19 119.8(5)
C17 C18 H18 120.1
C19 C18 H18 120.1
C20 C19 C18 119.2(5)
C20 C19 H19 120.4
C18 C19 H19 120.4
C21 C20 C19 121.6(5)
C21 C20 Br1 119.4(4)
C19 C20 Br1 119.1(4)
C22 C21 C20 119.3(4)
C22 C21 H21 120.4
C20 C21 H21 120.4
C21 C22 C17 120.0(4)
C21 C22 H22 120.0
C17 C22 H22 120.0

loop_
_geom_bond_atom_site_label_1
_geom_bond_atom_site_label_2
_geom_bond_distance
Br1 C20 1.891(5)
S1 O1 1.411(4)
S1 O2 1.415(4)
S1 N1 1.635(4)
S1 C17 1.756(5)
F1 C8 1.365(6)
N1 C1 1.428(5)
N1 C8 1.450(6)
C1 C6 1.378(7)
C1 C2 1.383(7)
C2 C3 1.385(8)
C2 H2 0.9300
C3 C4 1.366(9)
C3 H3 0.9300
C4 C5 1.368(8)
C4 H4 0.9300
C5 C6 1.358(7)
C5 H5 0.9300
C6 C7 1.503(7)
C7 C11 1.504(6)
C7 C8 1.560(7)
C7 C10 1.562(7)
C8 C9 1.505(8)
C9 C10 1.534(8)
C9 H9A 0.9700
C9 H9B 0.9700
C10 H10A 0.9700
C10 H10B 0.9700
C11 C16 1.374(7)
C11 C12 1.387(7)
C12 C13 1.376(7)
C12 H12 0.9300
C13 C14 1.361(9)
C13 H13 0.9300
C14 C15 1.354(8)
C14 H14 0.9300
C15 C16 1.383(7)
C15 H15 0.9300
C16 H16 0.9300
C17 C18 1.367(7)
C17 C22 1.383(7)
C18 C19 1.371(7)
C18 H18 0.9300
C19 C20 1.369(7)
C19 H19 0.9300
C20 C21 1.361(7)
C21 C22 1.361(7)
C21 H21 0.9300
C22 H22 0.9300

loop_
_geom_hbond_atom_site_label_D
_geom_hbond_atom_site_label_H
_geom_hbond_atom_site_label_A
_geom_hbond_distance_DH
_geom_hbond_distance_HA
_geom_hbond_distance_DA
_geom_hbond_angle_DHA
_geom_hbond_site_symmetry_A
C21 H21 O2 0.93 2.50 3.228(6) 135.6 4_465
C9 H9B O1 0.97 2.45 2.998(7) 115.3 .
C2 H2 O2 0.93 2.45 2.964(6) 114.7 .
C9 H9B O1 0.97 2.45 2.998(7) 115.3 .
C2 H2 O2 0.93 2.45 2.964(6) 114.7 .
C2 H2 O2 0.93 2.45 2.964(6) 114.7 .
C9 H9B O1 0.97 2.45 2.998(7) 115.3 .
C21 H21 O2 0.93 2.50 3.228(6) 135.6 4_465
C2 H2 O2 0.93 2.45 2.964(6) 114.7 .
C9 H9B O1 0.97 2.45 2.998(7) 115.3 .
C21 H21 O2 0.93 2.50 3.228(6) 135.6 4_465
C2 H2 O2 0.93 2.45 2.964(6) 114.7 .
C9 H9B O1 0.97 2.45 2.998(7) 115.3 .
C21 H21 O2 0.93 2.50 3.228(6) 135.6 4_465
C2 H2 O2 0.93 2.45 2.964(6) 114.7 .
C9 H9B O1 0.97 2.45 2.998(7) 115.3 .
C21 H21 O2 0.93 2.50 3.228(6) 135.6 4_465

loop_
_geom_torsion_atom_site_label_1
_geom_torsion_atom_site_label_2
_geom_torsion_atom_site_label_3
_geom_torsion_atom_site_label_4
_geom_torsion
O1 S1 N1 C1 -160.3(4)
O2 S1 N1 C1 -30.7(4)
C17 S1 N1 C1 84.7(4)
O1 S1 N1 C8 23.0(4)
O2 S1 N1 C8 152.6(4)
C17 S1 N1 C8 -92.0(4)
C8 N1 C1 C6 -9.1(5)
S1 N1 C1 C6 173.8(4)
C8 N1 C1 C2 171.4(5)
S1 N1 C1 C2 -5.6(7)
C6 C1 C2 C3 -0.7(8)
N1 C1 C2 C3 178.7(5)
C1 C2 C3 C4 -0.8(8)
C2 C3 C4 C5 1.8(9)
C3 C4 C5 C6 -1.2(9)
C4 C5 C6 C1 -0.3(8)
C4 C5 C6 C7 -177.2(5)
C2 C1 C6 C5 1.2(8)
N1 C1 C6 C5 -178.3(5)
C2 C1 C6 C7 178.7(4)
N1 C1 C6 C7 -0.8(5)
C5 C6 C7 C11 -46.1(7)
C1 C6 C7 C11 136.8(4)
C5 C6 C7 C8 -173.5(5)
C1 C6 C7 C8 9.4(5)
C5 C6 C7 C10 95.3(7)
C1 C6 C7 C10 -81.9(5)
C1 N1 C8 F1 -113.1(4)
S1 N1 C8 F1 64.1(5)
C1 N1 C8 C9 112.8(5)
S1 N1 C8 C9 -70.0(5)
C1 N1 C8 C7 14.3(5)
S1 N1 C8 C7 -168.5(3)
C6 C7 C8 F1 107.3(4)
C11 C7 C8 F1 -19.3(6)
C10 C7 C8 F1 -138.0(4)
C6 C7 C8 N1 -14.0(5)
C11 C7 C8 N1 -140.6(4)
C10 C7 C8 N1 100.7(4)
C6 C7 C8 C9 -131.8(4)
C11 C7 C8 C9 101.6(5)
C10 C7 C8 C9 -17.2(4)
F1 C8 C9 C10 140.5(4)
N1 C8 C9 C10 -88.5(5)
C7 C8 C9 C10 17.4(4)
C8 C9 C10 C7 -17.4(4)
C6 C7 C10 C9 120.1(4)
C11 C7 C10 C9 -99.9(5)
C8 C7 C10 C9 16.8(4)
C6 C7 C11 C16 -54.8(6)
C8 C7 C11 C16 66.3(6)
C10 C7 C11 C16 165.0(5)
C6 C7 C11 C12 124.4(5)
C8 C7 C11 C12 -114.4(5)
C10 C7 C11 C12 -15.8(7)
C16 C11 C12 C13 -1.1(8)
C7 C11 C12 C13 179.7(5)
C11 C12 C13 C14 -0.7(8)
C12 C13 C14 C15 2.4(8)
C13 C14 C15 C16 -2.3(9)
C12 C11 C16 C15 1.2(8)
C7 C11 C16 C15 -179.5(5)
C14 C15 C16 C11 0.5(9)
O1 S1 C17 C18 -26.1(5)
O2 S1 C17 C18 -157.5(4)
N1 S1 C17 C18 87.8(4)
O1 S1 C17 C22 151.7(4)
O2 S1 C17 C22 20.3(5)
N1 S1 C17 C22 -94.5(4)
C22 C17 C18 C19 -0.5(8)
S1 C17 C18 C19 177.2(4)
C17 C18 C19 C20 0.6(9)
C18 C19 C20 C21 -0.4(8)
C18 C19 C20 Br1 178.2(4)
C19 C20 C21 C22 0.1(8)
Br1 C20 C21 C22 -178.4(4)
C20 C21 C22 C17 0.0(8)
C18 C17 C22 C21 0.2(8)
S1 C17 C22 C21 -177.5(4)
